data_4086772
loop_
_publ_author_name
'Hering, Florian'
'Berthel, Johannes H. J.'
'Lubitz, Katharina'
'Paul, Ursula S. D.'
'H\"arterich, Heidi Schneider Marcel'
'Radius, Udo'

_publ_section_title
;
 Correction to Synthesis and Thermal Properties of Novel NHC-Stabilized
 Cobalt Carbonyl Nitrosyl Complexes
;
_journal_name_full Organometallics
_journal_paper_doi 10.1021/acs.organomet.6b00833
_journal_year 2016
_chemical_formula_sum 'C15 H24 Co N5 O2'
_chemical_formula_weight 365.32
_space_group_crystal_system monoclinic
_space_group_IT_number 14
_space_group_name_Hall '-P 2ybc'
_space_group_name_H-M_alt 'P 1 21/c 1'
_symmetry_space_group_name_Hall '-P 2ybc'
_symmetry_space_group_name_H-M 'P 1 21/c 1'
_atom_sites_solution_hydrogens geom
_audit_creation_method SHELXL-2014/6
_cell_angle_alpha 90
_cell_angle_beta 98.606(3)
_cell_angle_gamma 90
_cell_formula_units_Z 4
_cell_length_a 10.4885(8)
_cell_length_b 8.2084(6)
_cell_length_c 20.4826(16)
_cell_measurement_reflns_used 4644
_cell_measurement_temperature 100(2)
_cell_measurement_theta_max 25.19
_cell_measurement_theta_min 2.592
_cell_volume 1743.6(2)
_computing_cell_refinement 'Saint-NT v. 7.23'
_computing_data_collection 'APEX2 ver. 2014.1 (Bruker AXS)'
_computing_data_reduction 'Saint-NT v. 7.23'
_computing_molecular_graphics 'XP ver. 5.1 (Bruker AXS, 1998)'
_computing_publication_material 'SHELXL-2014 (Sheldrick, 2014)'
_computing_structure_refinement 'SHELXL-2014/6 (Sheldrick, 2014)'
_computing_structure_solution 'SHELXL-2014 (Sheldrick, 2014)'
_diffrn_ambient_temperature 100(2)
_diffrn_measured_fraction_theta_full 0.999
_diffrn_measured_fraction_theta_max 0.997
_diffrn_measurement_device_type 'Bruker X8-APEX II'
_diffrn_measurement_method '\f and \w scans'
_diffrn_radiation_monochromator graphite
_diffrn_radiation_source 'rotating anode'
_diffrn_radiation_type MoK\a
_diffrn_radiation_wavelength 0.71073
_diffrn_reflns_av_R_equivalents 0.0572
_diffrn_reflns_av_unetI/netI 0.0394
_diffrn_reflns_Laue_measured_fraction_full 0.999
_diffrn_reflns_Laue_measured_fraction_max 0.997
_diffrn_reflns_limit_h_max 12
_diffrn_reflns_limit_h_min -12
_diffrn_reflns_limit_k_max 10
_diffrn_reflns_limit_k_min -10
_diffrn_reflns_limit_l_max 25
_diffrn_reflns_limit_l_min -25
_diffrn_reflns_number 20921
_diffrn_reflns_point_group_measured_fraction_full 0.999
_diffrn_reflns_point_group_measured_fraction_max 0.997
_diffrn_reflns_theta_full 26.000
_diffrn_reflns_theta_max 26.087
_diffrn_reflns_theta_min 2.677
_exptl_absorpt_coefficient_mu 1.000
_exptl_absorpt_correction_T_max 0.7453
_exptl_absorpt_correction_T_min 0.6535
_exptl_absorpt_correction_type analytical
_exptl_absorpt_process_details 'Sadabs 2014/3 (Bruker 2014)'
_exptl_crystal_colour red
_exptl_crystal_density_diffrn 1.392
_exptl_crystal_description plate
_exptl_crystal_F_000 768
_exptl_crystal_size_max 0.632
_exptl_crystal_size_mid 0.276
_exptl_crystal_size_min 0.115
_refine_diff_density_max 0.313
_refine_diff_density_min -0.416
_refine_diff_density_rms 0.064
_refine_ls_extinction_method none
_refine_ls_goodness_of_fit_ref 1.041
_refine_ls_hydrogen_treatment constr
_refine_ls_matrix_type full
_refine_ls_number_parameters 214
_refine_ls_number_reflns 3447
_refine_ls_number_restraints 0
_refine_ls_restrained_S_all 1.041
_refine_ls_R_factor_all 0.0493
_refine_ls_R_factor_gt 0.0341
_refine_ls_shift/su_max 0.001
_refine_ls_shift/su_mean 0.000
_refine_ls_structure_factor_coef Fsqd
_refine_ls_weighting_details 'w=1/[\s^2^(Fo^2^)+(0.0193P)^2^+1.7595P] where P=(Fo^2^+2Fc^2^)/3'
_refine_ls_weighting_scheme calc
_refine_ls_wR_factor_gt 0.0677
_refine_ls_wR_factor_ref 0.0725
_reflns_Friedel_coverage 0.000
_reflns_number_gt 2784
_reflns_number_total 3447
_reflns_threshold_expression 'I > 2\s(I)'
_cod_data_source_file om6b00833_si_001.cif
_cod_data_source_block compound_8
_cod_database_code 4086772
_shelx_space_group_comment
;
The symmetry employed for this shelxl refinement is uniquely defined
by the following loop, which should always be used as a source of
symmetry information in preference to the above space-group names.
They are only intended as comments.
;
_shelx_estimated_absorpt_t_min 0.570
_shelx_estimated_absorpt_t_max 0.894
_shelxl_version_number 2014/6

loop_
_space_group_symop_operation_xyz
'x, y, z'
'-x, y+1/2, -z+1/2'
'-x, -y, -z'
'x, -y-1/2, z-1/2'

loop_
_atom_site_label
_atom_site_type_symbol
_atom_site_fract_x
_atom_site_fract_y
_atom_site_fract_z
_atom_site_U_iso_or_equiv
_atom_site_adp_type
_atom_site_occupancy
_atom_site_site_symmetry_order
_atom_site_calc_flag
_atom_site_refinement_flags_posn
_atom_site_refinement_flags_adp
Co1 Co 0.74405(3) 0.61353(4) 0.40037(2) 0.01676(9) Uani 1 1 d . .
O1 O 0.64923(18) 0.7395(2) 0.51411(9) 0.0331(5) Uani 1 1 d . .
N1 N 0.66908(18) 0.4487(2) 0.26897(9) 0.0168(4) Uani 1 1 d . .
C1 C 0.6332(2) 0.5076(3) 0.32616(11) 0.0155(5) Uani 1 1 d . .
N2 N 0.50448(17) 0.4736(2) 0.31838(9) 0.0176(4) Uani 1 1 d . .
O2 O 0.87379(17) 0.8576(2) 0.33278(9) 0.0321(4) Uani 1 1 d . .
C2 C 0.4627(2) 0.3960(3) 0.25923(12) 0.0237(5) Uani 1 1 d . .
H2 H 0.3774 0.3602 0.2437 0.028 Uiso 1 1 calc R U
N3 N 0.80801(17) 0.2673(2) 0.44057(9) 0.0140(4) Uani 1 1 d . .
C3 C 0.5652(2) 0.3810(3) 0.22803(12) 0.0226(5) Uani 1 1 d . .
H3 H 0.5667 0.3331 0.1859 0.027 Uiso 1 1 calc R U
N4 N 0.97859(17) 0.3924(2) 0.42376(9) 0.0155(4) Uani 1 1 d . .
C4 C 0.8016(2) 0.4493(3) 0.25349(11) 0.0197(5) Uani 1 1 d . .
H4 H 0.8565 0.5092 0.2899 0.024 Uiso 1 1 calc R U
C5 C 0.8084(3) 0.5420(4) 0.18966(13) 0.0335(6) Uani 1 1 d . .
H5A H 0.7538 0.4877 0.1530 0.050 Uiso 1 1 calc R U
H5B H 0.8978 0.5440 0.1810 0.050 Uiso 1 1 calc R U
H5C H 0.7780 0.6538 0.1939 0.050 Uiso 1 1 calc R U
N5 N 0.67991(19) 0.6786(2) 0.46594(10) 0.0203(4) Uani 1 1 d . .
C6 C 0.8542(3) 0.2773(3) 0.25245(14) 0.0325(6) Uani 1 1 d . .
H6A H 0.8059 0.2171 0.2154 0.049 Uiso 1 1 calc R U
H6B H 0.8451 0.2224 0.2940 0.049 Uiso 1 1 calc R U
H6C H 0.9455 0.2814 0.2473 0.049 Uiso 1 1 calc R U
C12 C 0.9073(2) 0.1543(3) 0.44970(11) 0.0189(5) Uani 1 1 d . .
H12 H 0.9008 0.0427 0.4610 0.023 Uiso 1 1 calc R U
C13 C 1.0141(2) 0.2336(3) 0.43939(11) 0.0189(5) Uani 1 1 d . .
H13 H 1.0984 0.1890 0.4423 0.023 Uiso 1 1 calc R U
C14 C 0.6749(2) 0.2299(3) 0.45075(11) 0.0166(5) Uani 1 1 d . .
H14 H 0.6254 0.3344 0.4475 0.020 Uiso 1 1 calc R U
C15 C 0.6738(2) 0.1608(3) 0.51973(11) 0.0223(5) Uani 1 1 d . .
H15A H 0.5846 0.1498 0.5280 0.033 Uiso 1 1 calc R U
H15B H 0.7208 0.2344 0.5525 0.033 Uiso 1 1 calc R U
H15C H 0.7155 0.0536 0.5230 0.033 Uiso 1 1 calc R U
C16 C 0.6098(2) 0.1166(3) 0.39751(11) 0.0207(5) Uani 1 1 d . .
H16A H 0.6146 0.1637 0.3540 0.031 Uiso 1 1 calc R U
H16B H 0.5192 0.1021 0.4029 0.031 Uiso 1 1 calc R U
H16C H 0.6534 0.0107 0.4012 0.031 Uiso 1 1 calc R U
C17 C 1.0691(2) 0.5174(3) 0.40935(12) 0.0215(5) Uani 1 1 d . .
H17A H 1.0701 0.5220 0.3616 0.032 Uiso 1 1 calc R U
H17B H 1.1557 0.4909 0.4320 0.032 Uiso 1 1 calc R U
H17C H 1.0425 0.6234 0.4247 0.032 Uiso 1 1 calc R U
C20 C 0.8260(2) 0.7563(3) 0.36046(11) 0.0139(5) Uani 1 1 d . .
C11 C 0.8500(2) 0.4168(3) 0.42349(10) 0.0132(5) Uani 1 1 d . .
C7 C 0.4212(2) 0.5053(3) 0.36761(12) 0.0245(6) Uani 1 1 d . .
H7A H 0.3385 0.5484 0.3459 0.037 Uiso 1 1 calc R U
H7B H 0.4623 0.5852 0.3996 0.037 Uiso 1 1 calc R U
H7C H 0.4066 0.4037 0.3905 0.037 Uiso 1 1 calc R U

loop_
_atom_site_aniso_label
_atom_site_aniso_U_11
_atom_site_aniso_U_22
_atom_site_aniso_U_33
_atom_site_aniso_U_23
_atom_site_aniso_U_13
_atom_site_aniso_U_12
Co1 0.01541(17) 0.01215(16) 0.02153(17) -0.00257(14) -0.00112(11) 0.00205(13)
O1 0.0380(12) 0.0402(11) 0.0254(10) 0.0036(9) 0.0185(8) 0.0130(9)
N1 0.0171(10) 0.0174(10) 0.0153(10) -0.0013(8) 0.0002(7) 0.0001(8)
C1 0.0159(12) 0.0122(11) 0.0183(12) 0.0035(9) 0.0021(9) 0.0021(9)
N2 0.0124(10) 0.0175(10) 0.0222(11) 0.0044(8) 0.0002(8) -0.0012(8)
O2 0.0326(11) 0.0261(11) 0.0408(11) -0.0012(8) 0.0162(8) -0.0062(8)
C2 0.0209(13) 0.0200(13) 0.0266(13) 0.0022(11) -0.0077(10) -0.0045(10)
N3 0.0118(10) 0.0125(10) 0.0173(10) 0.0004(7) 0.0008(7) 0.0010(7)
C3 0.0265(14) 0.0196(12) 0.0188(12) -0.0009(10) -0.0058(10) -0.0034(11)
N4 0.0132(10) 0.0176(10) 0.0159(9) -0.0002(8) 0.0026(7) 0.0000(8)
C4 0.0190(13) 0.0233(13) 0.0173(12) -0.0041(10) 0.0042(9) -0.0002(10)
C5 0.0335(16) 0.0430(17) 0.0262(15) 0.0034(12) 0.0120(11) 0.0010(13)
N5 0.0192(11) 0.0170(10) 0.0253(12) 0.0041(9) 0.0053(8) 0.0014(8)
C6 0.0255(15) 0.0284(15) 0.0440(17) -0.0070(12) 0.0064(12) 0.0049(11)
C12 0.0196(13) 0.0156(12) 0.0211(13) 0.0004(9) 0.0014(9) 0.0046(9)
C13 0.0142(12) 0.0210(13) 0.0207(13) -0.0006(10) 0.0003(9) 0.0073(9)
C14 0.0124(12) 0.0157(12) 0.0216(12) 0.0023(9) 0.0020(9) -0.0002(9)
C15 0.0235(13) 0.0199(13) 0.0242(13) 0.0044(10) 0.0059(10) -0.0028(10)
C16 0.0190(12) 0.0171(12) 0.0253(13) -0.0007(10) 0.0003(9) -0.0024(10)
C17 0.0144(12) 0.0256(14) 0.0249(13) 0.0039(10) 0.0044(9) -0.0020(10)
C20 0.0122(11) 0.0127(11) 0.0173(11) -0.0046(9) 0.0036(9) -0.0002(9)
C11 0.0124(11) 0.0165(12) 0.0104(11) -0.0008(8) 0.0005(8) -0.0009(8)
C7 0.0143(13) 0.0311(15) 0.0284(14) 0.0086(11) 0.0044(10) 0.0022(10)

loop_
_atom_type_symbol
_atom_type_description
_atom_type_scat_dispersion_real
_atom_type_scat_dispersion_imag
_atom_type_scat_source
C C 0.0033 0.0016 'International Tables Vol C Tables 4.2.6.8 and 6.1.1.4'
H H 0.0000 0.0000 'International Tables Vol C Tables 4.2.6.8 and 6.1.1.4'
N N 0.0061 0.0033 'International Tables Vol C Tables 4.2.6.8 and 6.1.1.4'
O O 0.0106 0.0060 'International Tables Vol C Tables 4.2.6.8 and 6.1.1.4'
Co Co 0.3494 0.9721 'International Tables Vol C Tables 4.2.6.8 and 6.1.1.4'

loop_
_geom_angle_atom_site_label_1
_geom_angle_atom_site_label_2
_geom_angle_atom_site_label_3
_geom_angle
N5 Co1 C20 116.76(10)
N5 Co1 C1 119.80(9)
C20 Co1 C1 102.22(10)
N5 Co1 C11 110.30(9)
C20 Co1 C11 111.40(9)
C1 Co1 C11 94.01(9)
C1 N1 C3 111.52(19)
C1 N1 C4 124.88(18)
C3 N1 C4 123.54(19)
N2 C1 N1 102.78(18)
N2 C1 Co1 129.71(16)
N1 C1 Co1 127.51(16)
C1 N2 C2 112.05(19)
C1 N2 C7 124.72(19)
C2 N2 C7 123.13(19)
C3 C2 N2 106.8(2)
C3 C2 H2 126.6
N2 C2 H2 126.6
C11 N3 C12 111.77(18)
C11 N3 C14 124.84(18)
C12 N3 C14 123.35(18)
C2 C3 N1 106.8(2)
C2 C3 H3 126.6
N1 C3 H3 126.6
C11 N4 C13 111.86(18)
C11 N4 C17 124.76(19)
C13 N4 C17 123.38(18)
N1 C4 C6 110.94(19)
N1 C4 C5 110.73(19)
C6 C4 C5 112.9(2)
N1 C4 H4 107.3
C6 C4 H4 107.3
C5 C4 H4 107.3
C4 C5 H5A 109.5
C4 C5 H5B 109.5
H5A C5 H5B 109.5
C4 C5 H5C 109.5
H5A C5 H5C 109.5
H5B C5 H5C 109.5
O1 N5 Co1 170.57(19)
C4 C6 H6A 109.5
C4 C6 H6B 109.5
H6A C6 H6B 109.5
C4 C6 H6C 109.5
H6A C6 H6C 109.5
H6B C6 H6C 109.5
C13 C12 N3 106.4(2)
C13 C12 H12 126.8
N3 C12 H12 126.8
C12 C13 N4 107.01(19)
C12 C13 H13 126.5
N4 C13 H13 126.5
N3 C14 C16 111.12(18)
N3 C14 C15 110.30(18)
C16 C14 C15 111.94(19)
N3 C14 H14 107.8
C16 C14 H14 107.8
C15 C14 H14 107.8
C14 C15 H15A 109.5
C14 C15 H15B 109.5
H15A C15 H15B 109.5
C14 C15 H15C 109.5
H15A C15 H15C 109.5
H15B C15 H15C 109.5
C14 C16 H16A 109.5
C14 C16 H16B 109.5
H16A C16 H16B 109.5
C14 C16 H16C 109.5
H16A C16 H16C 109.5
H16B C16 H16C 109.5
N4 C17 H17A 109.5
N4 C17 H17B 109.5
H17A C17 H17B 109.5
N4 C17 H17C 109.5
H17A C17 H17C 109.5
H17B C17 H17C 109.5
O2 C20 Co1 175.7(2)
N4 C11 N3 102.93(18)
N4 C11 Co1 129.91(16)
N3 C11 Co1 127.10(15)
N2 C7 H7A 109.5
N2 C7 H7B 109.5
H7A C7 H7B 109.5
N2 C7 H7C 109.5
H7A C7 H7C 109.5
H7B C7 H7C 109.5

loop_
_geom_bond_atom_site_label_1
_geom_bond_atom_site_label_2
_geom_bond_distance
Co1 N5 1.677(2)
Co1 C20 1.730(2)
Co1 C1 1.972(2)
Co1 C11 1.977(2)
O1 N5 1.193(2)
N1 C1 1.371(3)
N1 C3 1.388(3)
N1 C4 1.471(3)
C1 N2 1.365(3)
N2 C2 1.381(3)
N2 C7 1.453(3)
O2 C20 1.161(3)
C2 C3 1.336(3)
C2 H2 0.9500
N3 C11 1.368(3)
N3 C12 1.386(3)
N3 C14 1.474(3)
C3 H3 0.9500
N4 C11 1.362(3)
N4 C13 1.380(3)
N4 C17 1.458(3)
C4 C6 1.517(3)
C4 C5 1.523(3)
C4 H4 1.0000
C5 H5A 0.9800
C5 H5B 0.9800
C5 H5C 0.9800
C6 H6A 0.9800
C6 H6B 0.9800
C6 H6C 0.9800
C12 C13 1.340(3)
C12 H12 0.9500
C13 H13 0.9500
C14 C16 1.516(3)
C14 C15 1.524(3)
C14 H14 1.0000
C15 H15A 0.9800
C15 H15B 0.9800
C15 H15C 0.9800
C16 H16A 0.9800
C16 H16B 0.9800
C16 H16C 0.9800
C17 H17A 0.9800
C17 H17B 0.9800
C17 H17C 0.9800
C7 H7A 0.9800
C7 H7B 0.9800
C7 H7C 0.9800
